data_7038663
loop_
_publ_author_name
'Bonanno, N. M.'
'Lough, A. J.'
'Prosser, K. E.'
'Walsby, C. J.'
'Poddutoori, P. K.'
'Lemaire, M. T.'

_publ_section_title
;
 A stable open-shell redox active ditopic ligand.
;
_journal_issue 13
_journal_name_full 'Dalton transactions (Cambridge, England : 2003)'
_journal_page_first 5460
_journal_page_last 5463
_journal_paper_doi 10.1039/c5dt04061b
_journal_volume 45
_journal_year 2016
_chemical_formula_moiety 'C28 H25 N4 O, C4 H8 O'
_chemical_formula_sum 'C32 H33 N4 O2'
_chemical_formula_weight 505.62
_space_group_crystal_system monoclinic
_space_group_IT_number 14
_space_group_name_Hall '-P 2ybc'
_space_group_name_H-M_alt 'P 1 21/c 1'
_symmetry_space_group_name_Hall '-P 2ybc'
_symmetry_space_group_name_H-M 'P 1 21/c 1'
_atom_sites_solution_hydrogens mixed
_audit_creation_method SHELXL-2014/7
_audit_update_record
;
2015-09-30 deposited with the CCDC.
2016-03-02 downloaded from the CCDC.
;
_cell_angle_alpha 90
_cell_angle_beta 112.1190(10)
_cell_angle_gamma 90
_cell_formula_units_Z 4
_cell_length_a 13.6166(3)
_cell_length_b 12.5766(3)
_cell_length_c 16.6119(4)
_cell_measurement_reflns_used 9306
_cell_measurement_temperature 147(2)
_cell_measurement_theta_max 66.90
_cell_measurement_theta_min 3.50
_cell_volume 2635.43(11)
_computing_cell_refinement APEX2
_computing_data_collection 'APEX2 (Bruker, 2014)'
_computing_data_reduction 'SAINT (Bruker, 2014)'
_computing_molecular_graphics 'PLATON (Spek, 2009)'
_computing_publication_material 'SHELXTL (Sheldrick, 2008)'
_computing_structure_refinement 'SHELXL-2014/7 (Sheldrick, 2015)'
_computing_structure_solution 'SHELXT (Sheldrick, 2008)'
_diffrn_ambient_temperature 147(2)
_diffrn_measured_fraction_theta_full 0.991
_diffrn_measured_fraction_theta_max 0.991
_diffrn_measurement_device_type 'Bruker Kappa APEX-DUO CCD'
_diffrn_measurement_method '\f and \w scans'
_diffrn_radiation_type CuK\a
_diffrn_radiation_wavelength 1.54178
_diffrn_reflns_av_R_equivalents 0.0574
_diffrn_reflns_av_unetI/netI 0.0249
_diffrn_reflns_Laue_measured_fraction_full 0.991
_diffrn_reflns_Laue_measured_fraction_max 0.991
_diffrn_reflns_limit_h_max 16
_diffrn_reflns_limit_h_min -16
_diffrn_reflns_limit_k_max 14
_diffrn_reflns_limit_k_min -14
_diffrn_reflns_limit_l_max 19
_diffrn_reflns_limit_l_min -19
_diffrn_reflns_number 51605
_diffrn_reflns_point_group_measured_fraction_full 0.991
_diffrn_reflns_point_group_measured_fraction_max 0.991
_diffrn_reflns_theta_full 67.317
_diffrn_reflns_theta_max 67.317
_diffrn_reflns_theta_min 3.504
_diffrn_source 'Bruker ImuS with multi-layer optics'
_exptl_absorpt_coefficient_mu 0.637
_exptl_absorpt_correction_T_max 0.7529
_exptl_absorpt_correction_T_min 0.6688
_exptl_absorpt_correction_type multi-scan
_exptl_absorpt_process_details 'SADABS (Sheldrick, 1996)'
_exptl_crystal_colour green
_exptl_crystal_density_diffrn 1.274
_exptl_crystal_description plate
_exptl_crystal_F_000 1076
_exptl_crystal_size_max 0.160
_exptl_crystal_size_mid 0.130
_exptl_crystal_size_min 0.020
_refine_diff_density_max 0.553
_refine_diff_density_min -0.225
_refine_diff_density_rms 0.045
_refine_ls_extinction_method none
_refine_ls_goodness_of_fit_ref 1.029
_refine_ls_hydrogen_treatment mixed
_refine_ls_matrix_type full
_refine_ls_number_parameters 382
_refine_ls_number_reflns 4682
_refine_ls_number_restraints 0
_refine_ls_restrained_S_all 1.029
_refine_ls_R_factor_all 0.0678
_refine_ls_R_factor_gt 0.0517
_refine_ls_shift/su_max 0.000
_refine_ls_shift/su_mean 0.000
_refine_ls_structure_factor_coef Fsqd
_refine_ls_weighting_details 'w=1/[\s^2^(Fo^2^)+(0.0749P)^2^+1.3686P] where P=(Fo^2^+2Fc^2^)/3'
_refine_ls_weighting_scheme calc
_refine_ls_wR_factor_gt 0.1350
_refine_ls_wR_factor_ref 0.1490
_reflns_Friedel_coverage 0.000
_reflns_number_gt 3638
_reflns_number_total 4682
_reflns_threshold_expression 'I > 2\s(I)'
_cod_data_source_file c5dt04061b2.cif
_cod_data_source_block d15105
_cod_depositor_comments 'Adding full bibliography for 7038663.cif.'
_cod_database_code 7038663
_shelx_shelxl_version_number 2014/7
_shelx_space_group_comment
; 
The symmetry employed for this shelxl refinement is uniquely defined 
by the following loop, which should always be used as a source of 
symmetry information in preference to the above space-group names. 
They are only intended as comments. 
;
_shelx_estimated_absorpt_t_min 0.905
_shelx_estimated_absorpt_t_max 0.987

loop_
_space_group_symop_operation_xyz
'x, y, z'
'-x, y+1/2, -z+1/2'
'-x, -y, -z'
'x, -y-1/2, z-1/2'

loop_
_atom_site_label
_atom_site_type_symbol
_atom_site_fract_x
_atom_site_fract_y
_atom_site_fract_z
_atom_site_U_iso_or_equiv
_atom_site_adp_type
_atom_site_occupancy
_atom_site_site_symmetry_order
_atom_site_calc_flag
_atom_site_refinement_flags_posn
_atom_site_refinement_flags_adp
_atom_site_refinement_flags_occupancy
_atom_site_disorder_assembly
_atom_site_disorder_group
O1 O 0.13679(10) 0.42564(10) 0.46793(8) 0.0343(3) Uani 1 1 d . . . . .
N1 N 0.21136(13) 0.57927(13) 0.58425(10) 0.0354(4) Uani 1 1 d . . . . .
N2 N -0.03612(13) 0.43798(13) 0.32520(10) 0.0337(4) Uani 1 1 d . . . . .
N3 N 0.35557(13) 0.48396(15) 0.71984(12) 0.0460(4) Uani 1 1 d . . . . .
N4 N -0.07158(13) 0.23703(13) 0.27780(10) 0.0374(4) Uani 1 1 d . . . . .
C1 C 0.08160(14) 0.50836(14) 0.45736(11) 0.0297(4) Uani 1 1 d . . . . .
C2 C 0.11519(14) 0.59707(14) 0.51810(12) 0.0318(4) Uani 1 1 d . . . . .
C3 C 0.05231(15) 0.68635(14) 0.50580(12) 0.0324(4) Uani 1 1 d . . . . .
H3A H 0.0746 0.7432 0.5463 0.039 Uiso 1 1 calc R U . . .
C4 C -0.04385(15) 0.69452(14) 0.43453(12) 0.0325(4) Uani 1 1 d . . . . .
C5 C -0.07497(15) 0.61400(14) 0.37130(12) 0.0325(4) Uani 1 1 d . . . . .
H5A H -0.1378 0.6226 0.3210 0.039 Uiso 1 1 calc R U . . .
C6 C -0.01561(15) 0.52282(14) 0.38124(11) 0.0307(4) Uani 1 1 d . . . . .
C7 C 0.27615(15) 0.64542(16) 0.64948(12) 0.0354(4) Uani 1 1 d . . . . .
C8 C 0.27513(16) 0.75475(17) 0.64749(14) 0.0406(5) Uani 1 1 d . . . . .
H8A H 0.2266 0.7910 0.5984 0.049 Uiso 1 1 calc R U . . .
C9 C 0.34547(18) 0.81319(19) 0.71763(16) 0.0518(6) Uani 1 1 d . . . . .
H9A H 0.3432 0.8887 0.7153 0.062 Uiso 1 1 calc R U . . .
C10 C 0.41684(19) 0.7643(2) 0.78887(16) 0.0583(7) Uani 1 1 d . . . . .
H10A H 0.4625 0.8055 0.8361 0.070 Uiso 1 1 calc R U . . .
C11 C 0.42256(17) 0.6526(2) 0.79223(14) 0.0508(6) Uani 1 1 d . . . . .
C12 C 0.4945(2) 0.5946(3) 0.86323(17) 0.0686(8) Uani 1 1 d . . . . .
H12A H 0.5421 0.6312 0.9124 0.082 Uiso 1 1 calc R U . . .
C13 C 0.4953(2) 0.4870(3) 0.86095(18) 0.0708(8) Uani 1 1 d . . . . .
H13A H 0.5427 0.4476 0.9085 0.085 Uiso 1 1 calc R U . . .
C14 C 0.42530(18) 0.4347(2) 0.78750(16) 0.0593(7) Uani 1 1 d . . . . .
H14A H 0.4280 0.3593 0.7862 0.071 Uiso 1 1 calc R U . . .
C15 C 0.35287(15) 0.59212(17) 0.72224(13) 0.0402(5) Uani 1 1 d . . . . .
C16 C -0.11388(15) 0.41997(15) 0.24411(12) 0.0324(4) Uani 1 1 d . . . . .
C17 C -0.16969(16) 0.49665(16) 0.18550(12) 0.0381(5) Uani 1 1 d . . . . .
H17A H -0.1569 0.5698 0.2000 0.046 Uiso 1 1 calc R U . . .
C18 C -0.24567(18) 0.46688(18) 0.10411(13) 0.0463(5) Uani 1 1 d . . . . .
H18A H -0.2835 0.5207 0.0644 0.056 Uiso 1 1 calc R U . . .
C19 C -0.26623(18) 0.36283(19) 0.08097(14) 0.0491(5) Uani 1 1 d . . . . .
H19A H -0.3187 0.3448 0.0261 0.059 Uiso 1 1 calc R U . . .
C20 C -0.20949(16) 0.28175(17) 0.13854(13) 0.0405(5) Uani 1 1 d . . . . .
C21 C -0.22636(18) 0.17208(18) 0.12027(15) 0.0484(5) Uani 1 1 d . . . . .
H21A H -0.2787 0.1491 0.0668 0.058 Uiso 1 1 calc R U . . .
C22 C -0.16753(18) 0.09971(17) 0.17940(15) 0.0470(5) Uani 1 1 d . . . . .
H22A H -0.1789 0.0257 0.1683 0.056 Uiso 1 1 calc R U . . .
C23 C -0.08992(18) 0.13573(16) 0.25693(14) 0.0430(5) Uani 1 1 d . . . . .
H23A H -0.0479 0.0842 0.2969 0.052 Uiso 1 1 calc R U . . .
C24 C -0.13188(15) 0.31010(15) 0.21980(12) 0.0335(4) Uani 1 1 d . . . . .
C25 C -0.11149(16) 0.79537(15) 0.42056(13) 0.0381(5) Uani 1 1 d . . . . .
C26 C -0.0854(2) 0.86616(18) 0.35655(17) 0.0579(6) Uani 1 1 d . . . . .
H26A H -0.0106 0.8869 0.3819 0.087 Uiso 1 1 calc R U . . .
H26B H -0.1300 0.9299 0.3443 0.087 Uiso 1 1 calc R U . . .
H26C H -0.0988 0.8270 0.3024 0.087 Uiso 1 1 calc R U . . .
C27 C -0.22945(19) 0.76924(19) 0.3837(2) 0.0632(7) Uani 1 1 d . . . . .
H27A H -0.2704 0.8346 0.3789 0.095 Uiso 1 1 calc R U . . .
H27B H -0.2452 0.7192 0.4224 0.095 Uiso 1 1 calc R U . . .
H27C H -0.2485 0.7371 0.3261 0.095 Uiso 1 1 calc R U . . .
C28 C -0.0877(3) 0.8571(2) 0.50503(17) 0.0726(9) Uani 1 1 d . . . . .
H28A H -0.0147 0.8837 0.5258 0.109 Uiso 1 1 calc R U . . .
H28B H -0.0963 0.8101 0.5489 0.109 Uiso 1 1 calc R U . . .
H28C H -0.1368 0.9172 0.4945 0.109 Uiso 1 1 calc R U . . .
O1S O 0.4940(4) 0.3511(8) 0.4087(5) 0.126(3) Uani 0.530(9) 1 d . . P A 1
C1S C 0.3214(3) 0.3216(4) 0.3832(3) 0.1145(14) Uani 0.530(9) 1 d . . P A 1
H1S1 H 0.2772 0.3684 0.4037 0.137 Uiso 0.530(9) 1 calc R U P A 1
H1S2 H 0.2746 0.2734 0.3378 0.137 Uiso 0.530(9) 1 calc R U P A 1
C2S C 0.3929(4) 0.3879(4) 0.3481(3) 0.1107(13) Uani 0.530(9) 1 d . . P A 1
H2S1 H 0.3816 0.3694 0.2873 0.133 Uiso 0.530(9) 1 calc R U P A 1
H2S2 H 0.3834 0.4653 0.3530 0.133 Uiso 0.530(9) 1 calc R U P A 1
C3S C 0.4728(8) 0.2809(11) 0.4624(8) 0.113(4) Uani 0.530(9) 1 d . . P A 1
H3S1 H 0.5063 0.2119 0.4594 0.135 Uiso 0.530(9) 1 calc R U P A 1
H3S2 H 0.5058 0.3073 0.5228 0.135 Uiso 0.530(9) 1 calc R U P A 1
C4S C 0.3887(12) 0.2677(10) 0.4475(8) 0.138(5) Uani 0.530(9) 1 d . . P A 1
H4S1 H 0.3744 0.2839 0.5004 0.165 Uiso 0.530(9) 1 calc R U P A 1
H4S2 H 0.3740 0.1911 0.4348 0.165 Uiso 0.530(9) 1 calc R U P A 1
O1SA O 0.4871(19) 0.4328(15) 0.4235(12) 0.343(12) Uani 0.470(9) 1 d . . P A 2
C1SA C 0.3214(3) 0.3216(4) 0.3832(3) 0.1145(14) Uani 0.470(9) 1 d . . P A 2
H1S3 H 0.2457 0.3420 0.3574 0.137 Uiso 0.470(9) 1 calc R U P A 2
H1S4 H 0.3296 0.2439 0.3786 0.137 Uiso 0.470(9) 1 calc R U P A 2
C2SA C 0.3929(4) 0.3879(4) 0.3481(3) 0.1107(13) Uani 0.470(9) 1 d . . P A 2
H2S3 H 0.4186 0.3423 0.3115 0.133 Uiso 0.470(9) 1 calc R U P A 2
H2S4 H 0.3512 0.4468 0.3116 0.133 Uiso 0.470(9) 1 calc R U P A 2
C3SA C 0.4848(6) 0.3735(15) 0.4946(5) 0.118(5) Uani 0.470(9) 1 d . . P A 2
H3S3 H 0.5180 0.3028 0.4976 0.142 Uiso 0.470(9) 1 calc R U P A 2
H3S4 H 0.5210 0.4116 0.5500 0.142 Uiso 0.470(9) 1 calc R U P A 2
C4SA C 0.3792(6) 0.3649(14) 0.4759(5) 0.118(5) Uani 0.470(9) 1 d . . P A 2
H4S3 H 0.3500 0.4356 0.4811 0.142 Uiso 0.470(9) 1 calc R U P A 2
H4S4 H 0.3670 0.3165 0.5183 0.142 Uiso 0.470(9) 1 calc R U P A 2
H1N H 0.2321(19) 0.508(2) 0.5899(15) 0.051(7) Uiso 1 1 d . . . . .
H2N H -0.0003(19) 0.379(2) 0.3495(15) 0.050(7) Uiso 1 1 d . . . . .

loop_
_atom_site_aniso_label
_atom_site_aniso_U_11
_atom_site_aniso_U_22
_atom_site_aniso_U_33
_atom_site_aniso_U_23
_atom_site_aniso_U_13
_atom_site_aniso_U_12
O1 0.0384(7) 0.0300(7) 0.0368(7) 0.0012(5) 0.0167(6) 0.0050(5)
N1 0.0336(9) 0.0331(9) 0.0369(9) -0.0025(7) 0.0105(7) -0.0015(7)
N2 0.0405(9) 0.0288(8) 0.0304(8) -0.0009(7) 0.0119(7) 0.0021(7)
N3 0.0334(9) 0.0553(11) 0.0476(10) 0.0042(9) 0.0134(8) 0.0056(8)
N4 0.0473(10) 0.0332(9) 0.0384(9) -0.0024(7) 0.0237(8) 0.0017(7)
C1 0.0337(10) 0.0285(9) 0.0309(9) 0.0026(7) 0.0166(8) 0.0006(7)
C2 0.0339(10) 0.0316(9) 0.0319(9) 0.0010(8) 0.0147(8) -0.0026(7)
C3 0.0378(10) 0.0285(9) 0.0337(9) -0.0008(8) 0.0165(8) -0.0025(8)
C4 0.0403(10) 0.0284(9) 0.0344(10) 0.0040(8) 0.0205(8) 0.0019(8)
C5 0.0370(10) 0.0301(9) 0.0307(9) 0.0034(7) 0.0131(8) 0.0022(8)
C6 0.0360(10) 0.0292(9) 0.0299(9) 0.0004(7) 0.0160(8) -0.0012(7)
C7 0.0308(10) 0.0425(11) 0.0362(10) -0.0056(8) 0.0164(8) -0.0068(8)
C8 0.0401(11) 0.0432(11) 0.0428(11) -0.0059(9) 0.0207(9) -0.0100(9)
C9 0.0507(13) 0.0500(13) 0.0605(14) -0.0170(11) 0.0275(12) -0.0158(10)
C10 0.0483(13) 0.0711(17) 0.0522(14) -0.0215(12) 0.0151(12) -0.0154(12)
C11 0.0349(11) 0.0722(16) 0.0438(12) -0.0097(11) 0.0131(10) -0.0052(10)
C12 0.0432(14) 0.099(2) 0.0501(14) -0.0087(14) 0.0027(11) 0.0014(14)
C13 0.0473(15) 0.094(2) 0.0559(16) 0.0066(15) 0.0020(12) 0.0177(14)
C14 0.0409(13) 0.0697(17) 0.0589(15) 0.0085(12) 0.0093(11) 0.0133(11)
C15 0.0299(10) 0.0525(12) 0.0403(11) -0.0038(9) 0.0158(9) -0.0023(9)
C16 0.0351(10) 0.0355(10) 0.0300(9) -0.0012(8) 0.0161(8) -0.0007(8)
C17 0.0437(11) 0.0385(10) 0.0332(10) 0.0003(8) 0.0159(9) 0.0021(9)
C18 0.0496(12) 0.0530(13) 0.0329(10) 0.0033(9) 0.0118(9) 0.0056(10)
C19 0.0511(13) 0.0574(14) 0.0342(11) -0.0075(10) 0.0108(10) -0.0013(11)
C20 0.0429(11) 0.0470(12) 0.0361(10) -0.0079(9) 0.0199(9) -0.0035(9)
C21 0.0515(13) 0.0520(13) 0.0453(12) -0.0190(11) 0.0225(10) -0.0092(10)
C22 0.0585(14) 0.0385(11) 0.0546(13) -0.0140(10) 0.0335(11) -0.0070(10)
C23 0.0559(13) 0.0347(11) 0.0489(12) -0.0060(9) 0.0319(10) -0.0002(9)
C24 0.0377(10) 0.0364(10) 0.0322(10) -0.0019(8) 0.0197(8) -0.0003(8)
C25 0.0462(11) 0.0307(10) 0.0405(11) 0.0040(8) 0.0198(9) 0.0069(8)
C26 0.0714(16) 0.0382(12) 0.0754(16) 0.0213(11) 0.0406(14) 0.0158(11)
C27 0.0487(14) 0.0434(13) 0.101(2) 0.0090(13) 0.0323(14) 0.0143(11)
C28 0.099(2) 0.0602(16) 0.0538(15) -0.0078(12) 0.0227(14) 0.0404(15)
O1S 0.077(4) 0.178(7) 0.138(5) 0.003(5) 0.059(4) 0.004(4)
C1S 0.080(2) 0.138(4) 0.129(4) 0.005(3) 0.043(2) 0.013(2)
C2S 0.139(4) 0.102(3) 0.088(3) 0.025(2) 0.040(3) -0.004(3)
C3S 0.078(5) 0.147(9) 0.097(7) 0.067(7) 0.015(5) 0.051(6)
C4S 0.155(10) 0.117(8) 0.117(8) 0.066(7) 0.024(8) -0.024(8)
O1SA 0.51(3) 0.239(18) 0.241(16) -0.089(14) 0.094(18) -0.126(18)
C1SA 0.080(2) 0.138(4) 0.129(4) 0.005(3) 0.043(2) 0.013(2)
C2SA 0.139(4) 0.102(3) 0.088(3) 0.025(2) 0.040(3) -0.004(3)
C3SA 0.058(4) 0.255(17) 0.043(4) 0.056(6) 0.021(3) 0.044(7)
C4SA 0.064(5) 0.235(15) 0.066(5) 0.054(7) 0.037(4) 0.033(7)

loop_
_atom_type_symbol
_atom_type_description
_atom_type_scat_dispersion_real
_atom_type_scat_dispersion_imag
_atom_type_scat_source
C C 0.0181 0.0091 'International Tables Vol C Tables 4.2.6.8 and 6.1.1.4'
H H 0.0000 0.0000 'International Tables Vol C Tables 4.2.6.8 and 6.1.1.4'
N N 0.0311 0.0180 'International Tables Vol C Tables 4.2.6.8 and 6.1.1.4'
O O 0.0492 0.0322 'International Tables Vol C Tables 4.2.6.8 and 6.1.1.4'

loop_
_geom_angle_atom_site_label_1
_geom_angle_atom_site_label_2
_geom_angle_atom_site_label_3
_geom_angle
C2 N1 C7 131.38(17)
C2 N1 H1N 113.5(15)
C7 N1 H1N 114.6(15)
C6 N2 C16 132.29(17)
C6 N2 H2N 113.5(15)
C16 N2 H2N 113.1(15)
C14 N3 C15 117.5(2)
C23 N4 C24 117.52(18)
O1 C1 C6 121.64(16)
O1 C1 C2 121.45(17)
C6 C1 C2 116.80(16)
N1 C2 C3 127.03(17)
N1 C2 C1 112.64(16)
C3 C2 C1 120.33(17)
C2 C3 C4 121.04(17)
C2 C3 H3A 119.5
C4 C3 H3A 119.5
C3 C4 C5 120.15(17)
C3 C4 C25 120.41(16)
C5 C4 C25 119.23(17)
C6 C5 C4 120.84(17)
C6 C5 H5A 119.6
C4 C5 H5A 119.6
N2 C6 C5 127.25(17)
N2 C6 C1 112.19(16)
C5 C6 C1 120.56(16)
C8 C7 N1 125.66(19)
C8 C7 C15 119.07(18)
N1 C7 C15 115.20(18)
C7 C8 C9 120.4(2)
C7 C8 H8A 119.8
C9 C8 H8A 119.8
C10 C9 C8 121.7(2)
C10 C9 H9A 119.2
C8 C9 H9A 119.2
C9 C10 C11 119.7(2)
C9 C10 H10A 120.2
C11 C10 H10A 120.2
C10 C11 C15 119.6(2)
C10 C11 C12 123.9(2)
C15 C11 C12 116.5(2)
C13 C12 C11 120.1(2)
C13 C12 H12A 120.0
C11 C12 H12A 120.0
C12 C13 C14 119.0(3)
C12 C13 H13A 120.5
C14 C13 H13A 120.5
N3 C14 C13 123.9(3)
N3 C14 H14A 118.1
C13 C14 H14A 118.1
N3 C15 C11 123.0(2)
N3 C15 C7 117.52(18)
C11 C15 C7 119.5(2)
C17 C16 N2 126.15(18)
C17 C16 C24 119.01(17)
N2 C16 C24 114.76(16)
C16 C17 C18 120.16(19)
C16 C17 H17A 119.9
C18 C17 H17A 119.9
C19 C18 C17 121.6(2)
C19 C18 H18A 119.2
C17 C18 H18A 119.2
C18 C19 C20 120.0(2)
C18 C19 H19A 120.0
C20 C19 H19A 120.0
C24 C20 C21 117.1(2)
C24 C20 C19 119.14(19)
C21 C20 C19 123.8(2)
C22 C21 C20 119.7(2)
C22 C21 H21A 120.2
C20 C21 H21A 120.2
C21 C22 C23 119.0(2)
C21 C22 H22A 120.5
C23 C22 H22A 120.5
N4 C23 C22 123.9(2)
N4 C23 H23A 118.1
C22 C23 H23A 118.1
N4 C24 C20 122.79(18)
N4 C24 C16 117.24(17)
C20 C24 C16 119.97(18)
C27 C25 C26 109.41(19)
C27 C25 C28 107.8(2)
C26 C25 C28 108.6(2)
C27 C25 C4 111.39(17)
C26 C25 C4 107.67(16)
C28 C25 C4 111.96(17)
C25 C26 H26A 109.5
C25 C26 H26B 109.5
H26A C26 H26B 109.5
C25 C26 H26C 109.5
H26A C26 H26C 109.5
H26B C26 H26C 109.5
C25 C27 H27A 109.5
C25 C27 H27B 109.5
H27A C27 H27B 109.5
C25 C27 H27C 109.5
H27A C27 H27C 109.5
H27B C27 H27C 109.5
C25 C28 H28A 109.5
C25 C28 H28B 109.5
H28A C28 H28B 109.5
C25 C28 H28C 109.5
H28A C28 H28C 109.5
H28B C28 H28C 109.5
C3S O1S C2S 106.4(5)
C4S C1S C2S 103.9(6)
C4S C1S H1S1 111.0
C2S C1S H1S1 111.0
C4S C1S H1S2 111.0
C2S C1S H1S2 111.0
H1S1 C1S H1S2 109.0
O1S C2S C1S 97.7(4)
O1S C2S H2S1 112.2
C1S C2S H2S1 112.2
O1S C2S H2S2 112.2
C1S C2S H2S2 112.2
H2S1 C2S H2S2 109.8
C4S C3S O1S 114.5(8)
C4S C3S H3S1 108.6
O1S C3S H3S1 108.6
C4S C3S H3S2 108.6
O1S C3S H3S2 108.6
H3S1 C3S H3S2 107.6
C3S C4S C1S 117.5(9)
C3S C4S H4S1 107.9
C1S C4S H4S1 107.9
C3S C4S H4S2 107.9
C1S C4S H4S2 107.9
H4S1 C4S H4S2 107.2
C3SA O1SA C2SA 102.4(12)
C4SA C1SA C2SA 91.7(5)
C4SA C1SA H1S3 113.3
C2SA C1SA H1S3 113.3
C4SA C1SA H1S4 113.3
C2SA C1SA H1S4 113.3
H1S3 C1SA H1S4 110.7
O1SA C2SA C1SA 110.1(8)
O1SA C2SA H2S3 109.6
C1SA C2SA H2S3 109.6
O1SA C2SA H2S4 109.6
C1SA C2SA H2S4 109.6
H2S3 C2SA H2S4 108.2
C4SA C3SA O1SA 102.0(11)
C4SA C3SA H3S3 111.4
O1SA C3SA H3S3 111.4
C4SA C3SA H3S4 111.4
O1SA C3SA H3S4 111.4
H3S3 C3SA H3S4 109.2
C3SA C4SA C1SA 110.7(7)
C3SA C4SA H4S3 109.5
C1SA C4SA H4S3 109.5
C3SA C4SA H4S4 109.5
C1SA C4SA H4S4 109.5
H4S3 C4SA H4S4 108.1

loop_
_geom_bond_atom_site_label_1
_geom_bond_atom_site_label_2
_geom_bond_distance
O1 C1 1.256(2)
N1 C2 1.374(2)
N1 C7 1.387(2)
N1 H1N 0.93(2)
N2 C6 1.374(2)
N2 C16 1.383(2)
N2 H2N 0.89(2)
N3 C14 1.321(3)
N3 C15 1.362(3)
N4 C23 1.319(3)
N4 C24 1.361(3)
C1 C6 1.457(3)
C1 C2 1.457(3)
C2 C3 1.380(3)
C3 C4 1.400(3)
C3 H3A 0.9500
C4 C5 1.405(3)
C4 C25 1.533(3)
C5 C6 1.377(3)
C5 H5A 0.9500
C7 C8 1.375(3)
C7 C15 1.432(3)
C8 C9 1.405(3)
C8 H8A 0.9500
C9 C10 1.362(4)
C9 H9A 0.9500
C10 C11 1.408(4)
C10 H10A 0.9500
C11 C15 1.414(3)
C11 C12 1.419(4)
C12 C13 1.353(4)
C12 H12A 0.9500
C13 C14 1.398(4)
C13 H13A 0.9500
C14 H14A 0.9500
C16 C17 1.378(3)
C16 C24 1.435(3)
C17 C18 1.409(3)
C17 H17A 0.9500
C18 C19 1.363(3)
C18 H18A 0.9500
C19 C20 1.412(3)
C19 H19A 0.9500
C20 C24 1.411(3)
C20 C21 1.412(3)
C21 C22 1.357(3)
C21 H21A 0.9500
C22 C23 1.399(3)
C22 H22A 0.9500
C23 H23A 0.9500
C25 C27 1.524(3)
C25 C26 1.528(3)
C25 C28 1.528(3)
C26 H26A 0.9800
C26 H26B 0.9800
C26 H26C 0.9800
C27 H27A 0.9800
C27 H27B 0.9800
C27 H27C 0.9800
C28 H28A 0.9800
C28 H28B 0.9800
C28 H28C 0.9800
O1S C3S 1.360(11)
O1S C2S 1.442(8)
C1S C4S 1.305(11)
C1S C2S 1.552(6)
C1S H1S1 0.9900
C1S H1S2 0.9900
C2S H2S1 0.9900
C2S H2S2 0.9900
C3S C4S 1.089(13)
C3S H3S1 0.9900
C3S H3S2 0.9900
C4S H4S1 0.9900
C4S H4S2 0.9900
O1SA C3SA 1.41(2)
O1SA C2SA 1.524(17)
C1SA C4SA 1.542(12)
C1SA C2SA 1.552(6)
C1SA H1S3 0.9900
C1SA H1S4 0.9900
C2SA H2S3 0.9900
C2SA H2S4 0.9900
C3SA C4SA 1.356(11)
C3SA H3S3 0.9900
C3SA H3S4 0.9900
C4SA H4S3 0.9900
C4SA H4S4 0.9900

loop_
_geom_hbond_atom_site_label_D
_geom_hbond_atom_site_label_H
_geom_hbond_atom_site_label_A
_geom_hbond_distance_DH
_geom_hbond_distance_HA
_geom_hbond_distance_DA
_geom_hbond_angle_DHA
N1 H1N O1 0.93(2) 2.21(2) 2.649(2) 107.9(17)
N2 H2N O1 0.89(2) 2.22(2) 2.643(2) 108.5(18)
N1 H1N N3 0.93(2) 2.20(2) 2.652(2) 108.9(18)
N2 H2N N4 0.89(2) 2.17(2) 2.637(2) 112.3(19)

loop_
_geom_torsion_atom_site_label_1
_geom_torsion_atom_site_label_2
_geom_torsion_atom_site_label_3
_geom_torsion_atom_site_label_4
_geom_torsion
C7 N1 C2 C3 -7.5(3)
C7 N1 C2 C1 172.59(18)
O1 C1 C2 N1 0.9(2)
C6 C1 C2 N1 -175.50(15)
O1 C1 C2 C3 -178.95(17)
C6 C1 C2 C3 4.6(2)
N1 C2 C3 C4 179.20(17)
C1 C2 C3 C4 -0.9(3)
C2 C3 C4 C5 -3.7(3)
C2 C3 C4 C25 -178.48(17)
C3 C4 C5 C6 4.5(3)
C25 C4 C5 C6 179.34(17)
C16 N2 C6 C5 4.0(3)
C16 N2 C6 C1 -175.41(18)
C4 C5 C6 N2 180.00(17)
C4 C5 C6 C1 -0.6(3)
O1 C1 C6 N2 -0.8(2)
C2 C1 C6 N2 175.61(15)
O1 C1 C6 C5 179.72(17)
C2 C1 C6 C5 -3.9(2)
C2 N1 C7 C8 -21.9(3)
C2 N1 C7 C15 161.10(19)
N1 C7 C8 C9 -179.55(18)
C15 C7 C8 C9 -2.7(3)
C7 C8 C9 C10 0.5(3)
C8 C9 C10 C11 1.4(4)
C9 C10 C11 C15 -1.1(4)
C9 C10 C11 C12 179.6(2)
C10 C11 C12 C13 -179.5(3)
C15 C11 C12 C13 1.2(4)
C11 C12 C13 C14 0.7(4)
C15 N3 C14 C13 0.4(4)
C12 C13 C14 N3 -1.6(4)
C14 N3 C15 C11 1.7(3)
C14 N3 C15 C7 -179.05(19)
C10 C11 C15 N3 178.2(2)
C12 C11 C15 N3 -2.5(3)
C10 C11 C15 C7 -1.1(3)
C12 C11 C15 C7 178.3(2)
C8 C7 C15 N3 -176.39(18)
N1 C7 C15 N3 0.8(3)
C8 C7 C15 C11 2.9(3)
N1 C7 C15 C11 -179.88(17)
C6 N2 C16 C17 24.3(3)
C6 N2 C16 C24 -158.87(19)
N2 C16 C17 C18 178.76(19)
C24 C16 C17 C18 2.0(3)
C16 C17 C18 C19 0.0(3)
C17 C18 C19 C20 -1.1(3)
C18 C19 C20 C24 0.1(3)
C18 C19 C20 C21 179.3(2)
C24 C20 C21 C22 -1.1(3)
C19 C20 C21 C22 179.6(2)
C20 C21 C22 C23 -1.0(3)
C24 N4 C23 C22 -0.3(3)
C21 C22 C23 N4 1.9(3)
C23 N4 C24 C20 -2.0(3)
C23 N4 C24 C16 178.04(17)
C21 C20 C24 N4 2.7(3)
C19 C20 C24 N4 -177.95(18)
C21 C20 C24 C16 -177.33(18)
C19 C20 C24 C16 2.0(3)
C17 C16 C24 N4 176.90(17)
N2 C16 C24 N4 -0.2(2)
C17 C16 C24 C20 -3.0(3)
N2 C16 C24 C20 179.88(16)
C3 C4 C25 C27 -143.8(2)
C5 C4 C25 C27 41.4(3)
C3 C4 C25 C26 96.2(2)
C5 C4 C25 C26 -78.6(2)
C3 C4 C25 C28 -23.0(3)
C5 C4 C25 C28 162.2(2)
C3S O1S C2S C1S -0.3(9)
C4S C1S C2S O1S -0.4(9)
C2S O1S C3S C4S 1.2(19)
O1S C3S C4S C1S -2(2)
C2S C1S C4S C3S 1.3(19)
C3SA O1SA C2SA C1SA 14.2(17)
C4SA C1SA C2SA O1SA 12.4(11)
C2SA O1SA C3SA C4SA -37.9(18)
O1SA C3SA C4SA C1SA 52.2(16)
C2SA C1SA C4SA C3SA -38.8(12)
